data_7249013
loop_
_publ_author_name
'Su\<sanj, Ru\/der'
'Bedekovi\'c, Nikola'
'Cerovski, Sara'
'Baus Topi\'c, Nea'
'Nemec, Vinko'
'Cin\<ci\'c, Dominik'

_publ_section_title
;
 Evaluation of halogen bonding proclivity of oxazole derivatives carrying
 multiple acceptor sites in cocrystals with perfluorinated iodobenzenes
;
_journal_issue 31
_journal_name_full CrystEngComm
_journal_page_first 4137
_journal_page_last 4145
_journal_paper_doi 10.1039/D4CE00557K
_journal_volume 26
_journal_year 2024
_chemical_formula_moiety 'C7 H5 N O S, C6 F3 I3'
_chemical_formula_sum 'C13 H5 F3 I3 N O S'
_chemical_formula_weight 660.94
_space_group_crystal_system triclinic
_space_group_IT_number 2
_space_group_name_Hall '-P 1'
_space_group_name_H-M_alt 'P -1'
_atom_sites_solution_hydrogens geom
_audit_creation_method SHELXL-2018/3
_audit_update_record
;
2024-05-28 deposited with the CCDC.	2024-07-09 downloaded from the CCDC.
;
_cell_angle_alpha 83.925(2)
_cell_angle_beta 86.217(2)
_cell_angle_gamma 65.675(3)
_cell_formula_units_Z 2
_cell_length_a 9.1407(2)
_cell_length_b 9.6712(3)
_cell_length_c 10.5728(2)
_cell_measurement_reflns_used 12559
_cell_measurement_temperature 295.00(10)
_cell_measurement_theta_max 37.1630
_cell_measurement_theta_min 2.9030
_cell_volume 846.64(4)
_computing_structure_refinement 'SHELXL-2018/3 (Sheldrick, 2018)'
_diffrn_ambient_temperature 295.00(10)
_diffrn_detector_area_resol_mean 10.0000
_diffrn_measured_fraction_theta_full 0.999
_diffrn_measured_fraction_theta_max 0.999
_diffrn_measurement_device_type 'XtaLAB Synergy, Dualflex, HyPix'
_diffrn_radiation_type MoK\a
_diffrn_radiation_wavelength 0.71073
_diffrn_reflns_av_R_equivalents 0.0547
_diffrn_reflns_av_unetI/netI 0.0452
_diffrn_reflns_Laue_measured_fraction_full 0.999
_diffrn_reflns_Laue_measured_fraction_max 0.999
_diffrn_reflns_limit_h_max 13
_diffrn_reflns_limit_h_min -13
_diffrn_reflns_limit_k_max 14
_diffrn_reflns_limit_k_min -14
_diffrn_reflns_limit_l_max 15
_diffrn_reflns_limit_l_min -15
_diffrn_reflns_number 20245
_diffrn_reflns_point_group_measured_fraction_full 0.999
_diffrn_reflns_point_group_measured_fraction_max 0.999
_diffrn_reflns_theta_full 25.242
_diffrn_reflns_theta_max 32.000
_diffrn_reflns_theta_min 2.892
_diffrn_source 'micro-focus sealed X-ray tube'
_exptl_absorpt_coefficient_mu 5.689
_exptl_absorpt_correction_T_max 1.00000
_exptl_absorpt_correction_T_min 0.07992
_exptl_absorpt_correction_type multi-scan
_exptl_absorpt_process_details
;
CrysAlisPro 1.171.41.123a (Rigaku Oxford Diffraction, 2022)
Empirical absorption correction using spherical harmonics,
implemented in SCALE3 ABSPACK scaling algorithm.
;
_exptl_crystal_colour colorless
_exptl_crystal_density_diffrn 2.593
_exptl_crystal_description plate
_exptl_crystal_F_000 600
_exptl_crystal_size_max 0.50
_exptl_crystal_size_mid 0.31
_exptl_crystal_size_min 0.09
_refine_diff_density_max 0.777
_refine_diff_density_min -1.319
_refine_diff_density_rms 0.132
_refine_ls_extinction_coef 0.0090(5)
_refine_ls_extinction_expression Fc^*^=kFc[1+0.001xFc^2^\l^3^/sin(2\q)]^-1/4^
_refine_ls_extinction_method 'SHELXL-2018/3 (Sheldrick 2018)'
_refine_ls_goodness_of_fit_ref 1.071
_refine_ls_hydrogen_treatment constr
_refine_ls_matrix_type full
_refine_ls_number_parameters 237
_refine_ls_number_reflns 5899
_refine_ls_number_restraints 28
_refine_ls_restrained_S_all 1.070
_refine_ls_R_factor_all 0.0456
_refine_ls_R_factor_gt 0.0341
_refine_ls_shift/su_max 0.001
_refine_ls_shift/su_mean 0.000
_refine_ls_structure_factor_coef Fsqd
_refine_ls_weighting_details 'w=1/[\s^2^(Fo^2^)+(0.0392P)^2^] where P=(Fo^2^+2Fc^2^)/3'
_refine_ls_weighting_scheme calc
_refine_ls_wR_factor_gt 0.0860
_refine_ls_wR_factor_ref 0.0907
_reflns_Friedel_coverage 0.000
_reflns_number_gt 4577
_reflns_number_total 5899
_reflns_threshold_expression 'I > 2\s(I)'
_cod_data_source_file d4ce00557k2.cif
_cod_data_source_block tfox_135tfib
_cod_depositor_comments 'Adding full bibliography for 7249013--7249033.cif.'
_cod_database_code 7249013
_shelx_shelxl_version_number 2018/3
_shelx_space_group_comment
;
The symmetry employed for this shelxl refinement is uniquely defined
by the following loop, which should always be used as a source of
symmetry information in preference to the above space-group names.
They are only intended as comments.
;

loop_
_space_group_symop_operation_xyz
'x, y, z'
'-x, -y, -z'

loop_
_atom_site_label
_atom_site_type_symbol
_atom_site_fract_x
_atom_site_fract_y
_atom_site_fract_z
_atom_site_U_iso_or_equiv
_atom_site_adp_type
_atom_site_occupancy
_atom_site_site_symmetry_order
_atom_site_calc_flag
_atom_site_refinement_flags_posn
_atom_site_refinement_flags_adp
_atom_site_refinement_flags_occupancy
_atom_site_disorder_assembly
_atom_site_disorder_group
C2 C 0.9873(4) 0.7157(4) 0.0477(3) 0.0412(6) Uani 1 1 d . . . . .
C5 C 0.8658(4) 0.6594(4) 0.0768(3) 0.0378(6) Uani 1 1 d . . . . .
C6 C 0.8222(4) 0.5870(4) 0.1794(3) 0.0481(8) Uani 1 1 d . . . . .
H6 H 0.873362 0.559398 0.257014 0.058 Uiso 1 1 calc R U . . .
C7 C 0.6606(5) 0.6146(5) 0.0375(4) 0.0591(10) Uani 1 1 d . . . . .
H7 H 0.576111 0.612209 -0.005342 0.071 Uiso 1 1 calc R U . . .
C8 C 0.4234(4) 0.2882(4) 0.4546(3) 0.0367(6) Uani 1 1 d . . . . .
C9 C 0.2717(4) 0.3002(4) 0.4300(3) 0.0385(6) Uani 1 1 d . . . . .
C10 C 0.1945(4) 0.2245(4) 0.5062(3) 0.0384(6) Uani 1 1 d . . . . .
C11 C 0.2755(4) 0.1339(4) 0.6115(3) 0.0374(6) Uani 1 1 d . . . . .
C12 C 0.4261(4) 0.1196(4) 0.6412(3) 0.0360(6) Uani 1 1 d . . . . .
C13 C 0.4973(4) 0.1971(4) 0.5601(3) 0.0376(6) Uani 1 1 d . . . . .
N1 N 0.6914(4) 0.5599(4) 0.1524(3) 0.0545(8) Uani 1 1 d . . . . .
O1 O 0.7602(3) 0.6765(3) -0.0175(2) 0.0520(6) Uani 1 1 d . . . . .
F1 F 0.1951(2) 0.3878(3) 0.32761(18) 0.0519(5) Uani 1 1 d . . . . .
F2 F 0.2050(3) 0.0577(3) 0.68663(19) 0.0580(6) Uani 1 1 d . . . . .
F3 F 0.6446(2) 0.1828(3) 0.5863(2) 0.0548(5) Uani 1 1 d . . . . .
I1 I 0.53517(2) 0.40055(3) 0.32878(2) 0.04337(8) Uani 1 1 d . . . . .
I2 I -0.03486(3) 0.24832(4) 0.46604(2) 0.05965(10) Uani 1 1 d . . . . .
I3 I 0.53973(3) -0.01253(3) 0.80334(2) 0.05102(9) Uani 1 1 d . . . . .
C1A C 1.0117(19) 0.7955(15) -0.0632(12) 0.045(3) Uani 0.635(8) 1 d . U P A 1
H1A H 0.946195 0.823102 -0.133308 0.054 Uiso 0.635(8) 1 calc R U P A 1
C3A C 1.100(2) 0.701(2) 0.1464(14) 0.048(2) Uani 0.635(8) 1 d D U P A 1
H3A H 1.102292 0.652184 0.227225 0.057 Uiso 0.635(8) 1 calc R U P A 1
C4A C 1.207(2) 0.772(2) 0.1025(11) 0.066(4) Uani 0.635(8) 1 d D U P A 1
H4A H 1.281893 0.782648 0.151484 0.079 Uiso 0.635(8) 1 calc R U P A 1
S1A S 1.1719(4) 0.8362(4) -0.0565(3) 0.0703(12) Uani 0.635(8) 1 d D U P A 1
C1B C 1.006(3) 0.767(3) -0.079(3) 0.053(5) Uani 0.365(8) 1 d D U P A 2
H1B H 0.948275 0.761576 -0.146001 0.064 Uiso 0.365(8) 1 calc R U P A 2
C3B C 1.096(4) 0.723(4) 0.119(3) 0.060(6) Uani 0.365(8) 1 d . U P A 2
H3B H 1.098563 0.692978 0.205104 0.072 Uiso 0.365(8) 1 calc R U P A 2
S1B S 1.2202(10) 0.7844(11) 0.0550(7) 0.080(3) Uani 0.365(8) 1 d D U P A 2
C4B C 1.1252(19) 0.831(2) -0.0929(15) 0.052(4) Uani 0.365(8) 1 d D U P A 2
H4B H 1.147050 0.884529 -0.164518 0.062 Uiso 0.365(8) 1 calc R U P A 2

loop_
_atom_site_aniso_label
_atom_site_aniso_U_11
_atom_site_aniso_U_22
_atom_site_aniso_U_33
_atom_site_aniso_U_23
_atom_site_aniso_U_13
_atom_site_aniso_U_12
C2 0.0435(16) 0.0384(17) 0.0434(15) -0.0016(12) 0.0047(12) -0.0198(14)
C5 0.0379(14) 0.0348(16) 0.0386(14) 0.0031(11) 0.0004(11) -0.0144(13)
C6 0.0532(19) 0.046(2) 0.0449(16) 0.0097(14) 0.0002(13) -0.0236(16)
C7 0.050(2) 0.065(3) 0.073(2) 0.0024(19) -0.0066(17) -0.035(2)
C8 0.0347(13) 0.0433(17) 0.0366(13) 0.0032(11) -0.0009(10) -0.0220(13)
C9 0.0367(14) 0.0446(18) 0.0359(13) 0.0066(11) -0.0064(10) -0.0197(13)
C10 0.0329(13) 0.0511(19) 0.0352(13) 0.0038(12) -0.0040(10) -0.0226(13)
C11 0.0393(14) 0.0425(17) 0.0329(13) 0.0054(11) -0.0007(10) -0.0213(13)
C12 0.0368(13) 0.0366(16) 0.0331(12) 0.0036(10) -0.0052(10) -0.0142(12)
C13 0.0336(13) 0.0418(17) 0.0403(14) 0.0014(12) -0.0057(10) -0.0186(13)
N1 0.0476(16) 0.0515(19) 0.0679(19) 0.0016(15) 0.0098(14) -0.0268(15)
O1 0.0513(13) 0.0637(17) 0.0461(12) 0.0087(11) -0.0094(10) -0.0304(13)
F1 0.0465(10) 0.0644(14) 0.0460(10) 0.0214(9) -0.0153(8) -0.0280(10)
F2 0.0553(12) 0.0725(16) 0.0537(11) 0.0241(10) -0.0066(9) -0.0399(12)
F3 0.0397(10) 0.0730(16) 0.0589(12) 0.0118(10) -0.0137(8) -0.0327(11)
I1 0.04360(12) 0.05166(15) 0.04227(12) 0.00491(8) -0.00023(8) -0.02912(10)
I2 0.04206(13) 0.0863(2) 0.06005(15) 0.01429(13) -0.01206(10) -0.03896(14)
I3 0.05948(15) 0.05083(16) 0.04171(12) 0.01124(9) -0.01752(9) -0.02268(12)
C1A 0.063(5) 0.037(6) 0.044(4) 0.001(4) 0.007(3) -0.030(4)
C3A 0.054(4) 0.047(6) 0.048(6) 0.012(4) -0.011(4) -0.029(5)
C4A 0.053(6) 0.078(7) 0.070(7) -0.015(6) -0.004(5) -0.027(5)
S1A 0.068(2) 0.0619(14) 0.090(3) -0.0062(15) 0.0255(17) -0.0393(15)
C1B 0.053(8) 0.036(8) 0.078(10) -0.025(6) 0.031(7) -0.025(6)
C3B 0.064(8) 0.050(10) 0.054(12) 0.028(7) -0.009(8) -0.018(7)
S1B 0.059(2) 0.073(3) 0.121(9) -0.019(5) 0.009(4) -0.039(2)
C4B 0.044(7) 0.038(6) 0.063(8) 0.001(5) 0.010(5) -0.010(6)

loop_
_atom_type_symbol
_atom_type_description
_atom_type_scat_dispersion_real
_atom_type_scat_dispersion_imag
_atom_type_scat_source
C C 0.0033 0.0016 'International Tables Vol C Tables 4.2.6.8 and 6.1.1.4'
H H 0.0000 0.0000 'International Tables Vol C Tables 4.2.6.8 and 6.1.1.4'
N N 0.0061 0.0033 'International Tables Vol C Tables 4.2.6.8 and 6.1.1.4'
O O 0.0106 0.0060 'International Tables Vol C Tables 4.2.6.8 and 6.1.1.4'
F F 0.0171 0.0103 'International Tables Vol C Tables 4.2.6.8 and 6.1.1.4'
S S 0.1246 0.1234 'International Tables Vol C Tables 4.2.6.8 and 6.1.1.4'
I I -0.4742 1.8119 'International Tables Vol C Tables 4.2.6.8 and 6.1.1.4'

loop_
_geom_angle_atom_site_label_1
_geom_angle_atom_site_label_2
_geom_angle_atom_site_label_3
_geom_angle
_geom_angle_site_symmetry_1
_geom_angle_site_symmetry_3
_geom_angle_publ_flag
C3B C2 C1B 110.3(14) . . ?
C3B C2 C5 131.5(11) . . ?
C1A C2 C5 128.9(6) . . ?
C1B C2 C5 118.1(9) . . ?
C1A C2 C3A 111.4(8) . . ?
C5 C2 C3A 119.6(5) . . ?
C6 C5 O1 105.8(3) . . ?
C6 C5 C2 136.0(3) . . ?
O1 C5 C2 118.1(2) . . ?
C5 C6 N1 110.4(3) . . ?
N1 C7 O1 114.8(3) . . ?
C13 C8 C9 117.2(3) . . ?
C13 C8 I1 122.6(2) . . ?
C9 C8 I1 120.1(2) . . ?
F1 C9 C10 117.8(2) . . ?
F1 C9 C8 119.3(2) . . ?
C10 C9 C8 122.9(3) . . ?
C9 C10 C11 117.2(3) . . ?
C9 C10 I2 121.3(2) . . ?
C11 C10 I2 121.5(2) . . ?
F2 C11 C12 119.0(3) . . ?
F2 C11 C10 118.7(3) . . ?
C12 C11 C10 122.3(3) . . ?
C11 C12 C13 117.6(3) . . ?
C11 C12 I3 120.8(2) . . ?
C13 C12 I3 121.6(2) . . ?
F3 C13 C8 118.7(3) . . ?
F3 C13 C12 118.5(3) . . ?
C8 C13 C12 122.8(3) . . ?
C7 N1 C6 104.3(3) . . ?
C7 O1 C5 104.6(3) . . ?
C2 C1A S1A 112.6(9) . . ?
C4A C3A C2 111.6(10) . . ?
C3A C4A S1A 108.8(11) . . ?
C1A S1A C4A 94.9(7) . . ?
C2 C1B C4B 112.1(19) . . ?
C2 C3B S1B 119.0(17) . . ?
C3B S1B C4B 92.4(11) . . ?
C1B C4B S1B 105.2(16) . . ?

loop_
_geom_bond_atom_site_label_1
_geom_bond_atom_site_label_2
_geom_bond_distance
_geom_bond_site_symmetry_2
_geom_bond_publ_flag
C2 C3B 1.31(3) . ?
C2 C1A 1.391(12) . ?
C2 C1B 1.40(3) . ?
C2 C5 1.429(4) . ?
C2 C3A 1.471(13) . ?
C5 C6 1.356(4) . ?
C5 O1 1.383(4) . ?
C6 N1 1.378(5) . ?
C7 N1 1.273(5) . ?
C7 O1 1.353(4) . ?
C8 C13 1.370(4) . ?
C8 C9 1.383(4) . ?
C8 I1 2.103(3) . ?
C9 F1 1.341(3) . ?
C9 C10 1.381(4) . ?
C10 C11 1.387(4) . ?
C10 I2 2.081(3) . ?
C11 F2 1.338(3) . ?
C11 C12 1.379(4) . ?
C12 C13 1.382(4) . ?
C12 I3 2.081(3) . ?
C13 F3 1.341(3) . ?
C1A S1A 1.673(13) . ?
C3A C4A 1.435(14) . ?
C4A S1A 1.731(12) . ?
C1B C4B 1.449(17) . ?
C3B S1B 1.57(3) . ?
S1B C4B 1.764(14) . ?
